data_2233972
loop_
_publ_author_name
'Rodrigues, Vinola Z.'
'Gowda, B. Thimme'
'Vr\'abel, Viktor'
'Ko\<z\'i\<sek, Jozef'

_publ_section_title
;
 4-Chloro-<i>N</i>-(3,5-dimethylphenyl)benzamide
;
_journal_coeditor_code RK2336
_journal_issue 3
_journal_name_full 'Acta Crystallographica Section E'
_journal_page_first o820
_journal_paper_doi 10.1107/S1600536812007180
_journal_volume 68
_journal_year 2012
_chemical_formula_iupac 'C15 H14 Cl N O'
_chemical_formula_moiety 'C15 H14 Cl N O'
_chemical_formula_sum 'C15 H14 Cl N O'
_chemical_formula_weight 259.72
_chemical_name_systematic
;
4-Chloro-<i>N</i>-(3,5-dimethylphenyl)benzamide
;
_space_group_crystal_system monoclinic
_space_group_IT_number 14
_space_group_name_Hall '-P 2ybc'
_space_group_name_H-M_alt 'P 1 21/c 1'
_symmetry_space_group_name_Hall '-P 2ybc'
_symmetry_space_group_name_H-M 'P 1 21/c 1'
_atom_sites_solution_hydrogens geom
_atom_sites_solution_primary direct
_atom_sites_solution_secondary difmap
_audit_creation_method 'WinGX routine CIF_UPDATE'
_cell_angle_alpha 90.00
_cell_angle_beta 108.087(5)
_cell_angle_gamma 90.00
_cell_formula_units_Z 4
_cell_length_a 14.2763(7)
_cell_length_b 10.7038(6)
_cell_length_c 9.5245(4)
_cell_measurement_reflns_used 2433
_cell_measurement_temperature 295(2)
_cell_measurement_theta_max 0.978
_cell_measurement_theta_min 0.876
_cell_volume 1383.53(12)
_computing_cell_refinement 'CrysAlis CCD (Oxford Diffraction, 2009)'
_computing_data_collection 'CrysAlis CCD (Oxford Diffraction, 2009)'
_computing_data_reduction 'CrysAlis RED (Oxford Diffraction, 2009)'
_computing_molecular_graphics 'DIAMOND (Brandenburg, 2002)'
_computing_publication_material
;
SHELXL97 (Sheldrick, 2008), PLATON (Spek, 2009) and WinGX
(Farrugia, 1999)
;
_computing_structure_refinement 'SHELXL97 (Sheldrick, 2008)'
_computing_structure_solution 'SHELXS97 (Sheldrick, 2008)'
_diffrn_ambient_temperature 295(2)
_diffrn_detector_area_resol_mean 10.4340
_diffrn_measured_fraction_theta_full 0.998
_diffrn_measured_fraction_theta_max 0.998
_diffrn_measurement_device_type 'Oxford Xcalibur CCD'
_diffrn_measurement_method '\w scans with \k offsets'
_diffrn_radiation_monochromator graphite
_diffrn_radiation_source 'fine-focus sealed tube'
_diffrn_radiation_type MoK\a
_diffrn_radiation_wavelength 0.71073
_diffrn_reflns_av_R_equivalents 0.0363
_diffrn_reflns_av_sigmaI/netI 0.0216
_diffrn_reflns_limit_h_max 16
_diffrn_reflns_limit_h_min -16
_diffrn_reflns_limit_k_max 12
_diffrn_reflns_limit_k_min -12
_diffrn_reflns_limit_l_max 11
_diffrn_reflns_limit_l_min -11
_diffrn_reflns_number 22077
_diffrn_reflns_theta_full 25.03
_diffrn_reflns_theta_max 25.03
_diffrn_reflns_theta_min 3.56
_exptl_absorpt_coefficient_mu 0.263
_exptl_absorpt_correction_T_max 0.958
_exptl_absorpt_correction_T_min 0.916
_exptl_absorpt_correction_type multi-scan
_exptl_absorpt_process_details '(CrysAlis RED; Oxford Diffraction, 2009)'
_exptl_crystal_colour colourless
_exptl_crystal_density_diffrn 1.247
_exptl_crystal_density_method 'not measured'
_exptl_crystal_description plate
_exptl_crystal_F_000 544
_exptl_crystal_size_max 0.35
_exptl_crystal_size_mid 0.25
_exptl_crystal_size_min 0.15
_refine_diff_density_max 0.340
_refine_diff_density_min -0.190
_refine_ls_extinction_method none
_refine_ls_goodness_of_fit_ref 1.026
_refine_ls_hydrogen_treatment mixed
_refine_ls_matrix_type full
_refine_ls_number_parameters 169
_refine_ls_number_reflns 2433
_refine_ls_number_restraints 1
_refine_ls_restrained_S_all 1.026
_refine_ls_R_factor_all 0.0782
_refine_ls_R_factor_gt 0.0483
_refine_ls_shift/su_max 0.000
_refine_ls_shift/su_mean 0.000
_refine_ls_structure_factor_coef Fsqd
_refine_ls_weighting_details 'calc w = 1/[\s^2^(Fo^2^)+(0.0866P)^2^+0.1343P] where P=(Fo^2^+2Fc^2^)/3'
_refine_ls_weighting_scheme calc
_refine_ls_wR_factor_gt 0.1393
_refine_ls_wR_factor_ref 0.1523
_reflns_number_gt 1542
_reflns_number_total 2433
_reflns_threshold_expression I>2\s(I)
_cod_data_source_file rk2336.cif
_cod_data_source_block I
_cod_original_cell_volume 1383.52(12)
_cod_database_code 2233972
_cod_database_fobs_code 2233972

loop_
_symmetry_equiv_pos_as_xyz
'x, y, z'
'-x, y+1/2, -z+1/2'
'-x, -y, -z'
'x, -y-1/2, z-1/2'

loop_
_atom_site_type_symbol
_atom_site_label
_atom_site_fract_x
_atom_site_fract_y
_atom_site_fract_z
_atom_site_U_iso_or_equiv
_atom_site_adp_type
_atom_site_calc_flag
_atom_site_refinement_flags
_atom_site_occupancy
_atom_site_symmetry_multiplicity
C C1 0.45950(16) 0.1593(2) 0.5588(2) 0.0589(6) Uani d . 1 1
C C2 0.41450(19) 0.2143(3) 0.4238(3) 0.0841(8) Uani d . 1 1
H H2 0.4474 0.2769 0.3902 0.101 Uiso calc R 1 1
C C3 0.3222(2) 0.1787(3) 0.3381(3) 0.0940(9) Uani d . 1 1
H H3 0.2935 0.2156 0.2465 0.113 Uiso calc R 1 1
C C4 0.27271(18) 0.0882(3) 0.3885(3) 0.0733(7) Uani d . 1 1
C C5 0.3153(2) 0.0321(2) 0.5211(3) 0.0769(7) Uani d . 1 1
H H5 0.2816 -0.0294 0.5549 0.092 Uiso calc R 1 1
C C6 0.40845(18) 0.0672(2) 0.6046(3) 0.0717(7) Uani d . 1 1
H H6 0.4378 0.0276 0.6945 0.086 Uiso calc R 1 1
C C7 0.55792(16) 0.1969(2) 0.6601(2) 0.0601(6) Uani d . 1 1
C C8 0.70886(16) 0.3186(2) 0.6783(2) 0.0582(6) Uani d . 1 1
C C9 0.73635(18) 0.4271(2) 0.6217(2) 0.0664(6) Uani d . 1 1
H H9 0.6927 0.4638 0.5384 0.080 Uiso calc R 1 1
C C10 0.82705(19) 0.4817(2) 0.6865(3) 0.0702(7) Uani d . 1 1
C C11 0.89035(18) 0.4265(2) 0.8120(3) 0.0701(7) Uani d . 1 1
H H11 0.9513 0.4632 0.8576 0.084 Uiso calc R 1 1
C C12 0.86517(17) 0.3179(2) 0.8711(2) 0.0643(6) Uani d . 1 1
C C13 0.77377(16) 0.2640(2) 0.8028(2) 0.0615(6) Uani d . 1 1
H H13 0.7560 0.1908 0.8408 0.074 Uiso calc R 1 1
C C14 0.93520(19) 0.2590(3) 1.0067(3) 0.0848(8) Uani d . 1 1
H H14A 0.9362 0.1702 0.9931 0.127 Uiso calc R 1 1
H H14B 0.9139 0.2771 1.0907 0.127 Uiso calc R 1 1
H H14C 1.0002 0.2922 1.0227 0.127 Uiso calc R 1 1
C C15 0.8581(2) 0.5971(3) 0.6211(3) 0.1037(10) Uani d . 1 1
H H15A 0.8784 0.6606 0.6957 0.156 Uiso calc R 1 1
H H15B 0.8037 0.6273 0.5411 0.156 Uiso calc R 1 1
H H15C 0.9120 0.5768 0.5850 0.156 Uiso calc R 1 1
N N1 0.61598(14) 0.26628(19) 0.60271(18) 0.0631(5) Uani d D 1 1
H H1 0.5938(16) 0.283(2) 0.5099(6) 0.070(7) Uiso d D 1 1
O O1 0.58311(11) 0.16623(18) 0.79101(16) 0.0777(6) Uani d . 1 1
Cl Cl1 0.15289(5) 0.04825(8) 0.28458(9) 0.1054(4) Uani d . 1 1

loop_
_atom_site_aniso_label
_atom_site_aniso_U_11
_atom_site_aniso_U_22
_atom_site_aniso_U_33
_atom_site_aniso_U_12
_atom_site_aniso_U_13
_atom_site_aniso_U_23
C1 0.0569(13) 0.0741(15) 0.0468(11) 0.0012(12) 0.0178(10) -0.0037(11)
C2 0.0613(15) 0.119(2) 0.0659(15) -0.0208(15) 0.0113(12) 0.0201(15)
C3 0.0700(17) 0.133(3) 0.0692(16) -0.0179(17) 0.0069(14) 0.0241(16)
C4 0.0609(15) 0.0874(18) 0.0697(15) -0.0113(13) 0.0174(13) -0.0095(14)
C5 0.0791(18) 0.0753(17) 0.0766(17) -0.0167(14) 0.0247(14) 0.0008(14)
C6 0.0728(16) 0.0820(18) 0.0591(14) -0.0083(13) 0.0185(13) 0.0053(12)
C7 0.0569(13) 0.0793(16) 0.0463(12) 0.0042(12) 0.0192(11) -0.0057(11)
C8 0.0559(13) 0.0741(16) 0.0442(11) 0.0000(11) 0.0149(10) -0.0091(11)
C9 0.0721(16) 0.0753(16) 0.0491(12) -0.0010(13) 0.0148(11) -0.0028(11)
C10 0.0768(16) 0.0743(17) 0.0604(14) -0.0110(13) 0.0227(13) -0.0076(12)
C11 0.0584(14) 0.0906(19) 0.0608(14) -0.0109(13) 0.0177(12) -0.0154(13)
C12 0.0556(13) 0.0816(17) 0.0549(13) 0.0019(12) 0.0161(11) -0.0087(12)
C13 0.0586(14) 0.0726(15) 0.0534(12) -0.0011(11) 0.0176(11) -0.0034(11)
C14 0.0606(16) 0.107(2) 0.0763(16) 0.0048(14) 0.0062(13) 0.0045(15)
C15 0.115(2) 0.098(2) 0.095(2) -0.0299(19) 0.0264(18) 0.0059(17)
N1 0.0596(11) 0.0856(14) 0.0414(10) -0.0081(10) 0.0116(9) -0.0012(10)
O1 0.0674(10) 0.1213(15) 0.0447(9) -0.0051(9) 0.0177(8) 0.0041(9)
Cl1 0.0723(5) 0.1250(8) 0.1045(6) -0.0281(4) 0.0065(4) -0.0081(4)

loop_
_atom_type_symbol
_atom_type_description
_atom_type_scat_dispersion_real
_atom_type_scat_dispersion_imag
_atom_type_scat_source
C C 0.0033 0.0016 'International Tables Vol C Tables 4.2.6.8 and 6.1.1.4'
H H 0.0000 0.0000 'International Tables Vol C Tables 4.2.6.8 and 6.1.1.4'
N N 0.0061 0.0033 'International Tables Vol C Tables 4.2.6.8 and 6.1.1.4'
O O 0.0106 0.0060 'International Tables Vol C Tables 4.2.6.8 and 6.1.1.4'
Cl Cl 0.1484 0.1585 'International Tables Vol C Tables 4.2.6.8 and 6.1.1.4'

loop_
_geom_angle_atom_site_label_1
_geom_angle_atom_site_label_2
_geom_angle_atom_site_label_3
_geom_angle
C6 C1 C2 117.6(2)
C6 C1 C7 118.2(2)
C2 C1 C7 124.1(2)
C3 C2 C1 121.3(2)
C3 C2 H2 119.3
C1 C2 H2 119.3
C4 C3 C2 119.6(3)
C4 C3 H3 120.2
C2 C3 H3 120.2
C5 C4 C3 120.4(2)
C5 C4 Cl1 119.7(2)
C3 C4 Cl1 119.8(2)
C4 C5 C6 119.4(2)
C4 C5 H5 120.3
C6 C5 H5 120.3
C5 C6 C1 121.7(2)
C5 C6 H6 119.2
C1 C6 H6 119.2
O1 C7 N1 122.3(2)
O1 C7 C1 120.3(2)
N1 C7 C1 117.38(18)
C9 C8 C13 119.4(2)
C9 C8 N1 117.9(2)
C13 C8 N1 122.7(2)
C10 C9 C8 121.4(2)
C10 C9 H9 119.3
C8 C9 H9 119.3
C9 C10 C11 118.3(2)
C9 C10 C15 121.1(2)
C11 C10 C15 120.5(2)
C12 C11 C10 121.7(2)
C12 C11 H11 119.1
C10 C11 H11 119.1
C11 C12 C13 118.8(2)
C11 C12 C14 120.9(2)
C13 C12 C14 120.4(2)
C8 C13 C12 120.4(2)
C8 C13 H13 119.8
C12 C13 H13 119.8
C12 C14 H14A 109.5
C12 C14 H14B 109.5
H14A C14 H14B 109.5
C12 C14 H14C 109.5
H14A C14 H14C 109.5
H14B C14 H14C 109.5
C10 C15 H15A 109.5
C10 C15 H15B 109.5
H15A C15 H15B 109.5
C10 C15 H15C 109.5
H15A C15 H15C 109.5
H15B C15 H15C 109.5
C7 N1 C8 127.51(17)
C7 N1 H1 117.0(16)
C8 N1 H1 115.5(16)

loop_
_geom_bond_atom_site_label_1
_geom_bond_atom_site_label_2
_geom_bond_distance
C1 C6 1.375(3)
C1 C2 1.378(3)
C1 C7 1.492(3)
C2 C3 1.371(4)
C2 H2 0.9300
C3 C4 1.370(4)
C3 H3 0.9300
C4 C5 1.359(4)
C4 Cl1 1.743(2)
C5 C6 1.373(3)
C5 H5 0.9300
C6 H6 0.9300
C7 O1 1.230(2)
C7 N1 1.349(3)
C8 C9 1.387(3)
C8 C13 1.387(3)
C8 N1 1.414(3)
C9 C10 1.379(3)
C9 H9 0.9300
C10 C11 1.387(4)
C10 C15 1.511(4)
C11 C12 1.387(3)
C11 H11 0.9300
C12 C13 1.390(3)
C12 C14 1.504(3)
C13 H13 0.9300
C14 H14A 0.9600
C14 H14B 0.9600
C14 H14C 0.9600
C15 H15A 0.9600
C15 H15B 0.9600
C15 H15C 0.9600
N1 H1 0.859(2)

loop_
_geom_hbond_atom_site_label_D
_geom_hbond_atom_site_label_H
_geom_hbond_atom_site_label_A
_geom_hbond_site_symmetry_A
_geom_hbond_distance_DH
_geom_hbond_distance_HA
_geom_hbond_distance_DA
_geom_hbond_angle_DHA
N1 H1 O1 4_565 0.859(2) 2.115(7) 2.948(2) 163(2)

loop_
_geom_torsion_atom_site_label_1
_geom_torsion_atom_site_label_2
_geom_torsion_atom_site_label_3
_geom_torsion_atom_site_label_4
_geom_torsion
C6 C1 C2 C3 0.0(4)
C7 C1 C2 C3 -177.5(2)
C1 C2 C3 C4 1.3(5)
C2 C3 C4 C5 -1.3(5)
C2 C3 C4 Cl1 176.6(2)
C3 C4 C5 C6 0.1(4)
Cl1 C4 C5 C6 -177.79(19)
C4 C5 C6 C1 1.1(4)
C2 C1 C6 C5 -1.2(4)
C7 C1 C6 C5 176.5(2)
C6 C1 C7 O1 -15.0(3)
C2 C1 C7 O1 162.4(2)
C6 C1 C7 N1 165.9(2)
C2 C1 C7 N1 -16.6(3)
C13 C8 C9 C10 0.2(3)
N1 C8 C9 C10 -177.95(19)
C8 C9 C10 C11 -1.0(3)
C8 C9 C10 C15 177.7(2)
C9 C10 C11 C12 1.1(4)
C15 C10 C11 C12 -177.5(2)
C10 C11 C12 C13 -0.4(3)
C10 C11 C12 C14 179.6(2)
C9 C8 C13 C12 0.6(3)
N1 C8 C13 C12 178.56(18)
C11 C12 C13 C8 -0.4(3)
C14 C12 C13 C8 179.6(2)
O1 C7 N1 C8 -3.0(4)
C1 C7 N1 C8 176.0(2)
C9 C8 N1 C7 -151.7(2)
C13 C8 N1 C7 30.3(3)

loop_
_cod_related_entry_id
_cod_related_entry_database
_cod_related_entry_code
1 ChemSpider 619696
